data_1548864
loop_
_publ_author_name
'Ardkhean, Ruchuta'
'Mortimore, Mike'
'Paton, Robert S.'
'Fletcher, Stephen P.'

_publ_section_title
;
 Formation of quaternary centres by copper catalysed asymmetric conjugate
 addition to \b-substituted cyclopentenones with the aid of a quantitative
 structure-selectivity relationship.
;
_journal_issue 9
_journal_name_full 'Chemical science'
_journal_page_first 2628
_journal_page_last 2632
_journal_paper_doi 10.1039/c7sc05304e
_journal_volume 9
_journal_year 2018
_chemical_absolute_configuration ad
_chemical_formula_moiety 'C42 H36 N O2 P, 0.449(C H2 Cl2'
_chemical_formula_sum 'C42.45 H36.9 Cl0.9 N O2 P'
_chemical_formula_weight 655.85
_chemical_melting_point ?
_space_group_IT_number 18
_space_group_name_Hall 'P 2 2ab'
_space_group_name_H-M_alt 'P 21 21 2'
_symmetry_cell_setting orthorhombic
_symmetry_space_group_name_Hall 'P 2 2ab'
_symmetry_space_group_name_H-M 'P 21 21 2'
_atom_sites_solution_hydrogens difmap
_atom_sites_solution_primary other
_audit_creation_date 2017-08-18
_audit_creation_method CRYSTALS_ver_14.61_build_6320
_audit_update_record
;
2017-12-14 deposited with the CCDC.
2018-02-05 downloaded from the CCDC.
;
_cell_angle_alpha 90
_cell_angle_beta 90
_cell_angle_gamma 90
_cell_formula_units_Z 4
_cell_length_a 24.2085(3)
_cell_length_b 16.0031(2)
_cell_length_c 8.82830(10)
_cell_measurement_reflns_used 17491
_cell_measurement_temperature 150
_cell_measurement_theta_max 76
_cell_measurement_theta_min 5
_cell_volume 3420.18(7)
_computing_cell_refinement 'CrysAlisPro, (Agilent, 2011)'
_computing_data_collection 'SuperNova, (Oxford Diffraction, 2010)'
_computing_data_reduction 'CrysAlisPro, (Agilent, 2011)'
_computing_molecular_graphics 'CAMERON (Watkin et al., 1996)'
_computing_publication_material 'CRYSTALS (Betteridge et al., 2003)'
_computing_structure_refinement 'CRYSTALS (Betteridge et al., 2003)'
_computing_structure_solution 'Superflip (Palatinus & Chapuis, 2007)'
_diffrn_ambient_temperature 150
_diffrn_measured_fraction_theta_full 0.998
_diffrn_measured_fraction_theta_max 0.995
_diffrn_measurement_device Area
_diffrn_measurement_device_type 'Oxford Diffraction SuperNova'
_diffrn_measurement_method \w
_diffrn_radiation_monochromator graphite
_diffrn_radiation_type 'Cu K\a'
_diffrn_radiation_wavelength 1.54184
_diffrn_reflns_av_R_equivalents 0.045
_diffrn_reflns_av_sigmaI/netI 0.0556
_diffrn_reflns_limit_h_max 30
_diffrn_reflns_limit_h_min -29
_diffrn_reflns_limit_k_max 20
_diffrn_reflns_limit_k_min -19
_diffrn_reflns_limit_l_max 7
_diffrn_reflns_limit_l_min -11
_diffrn_reflns_number 36120
_diffrn_reflns_theta_full 74.850
_diffrn_reflns_theta_max 76.378
_diffrn_reflns_theta_min 3.652
_diffrn_standards_number 0
_exptl_absorpt_coefficient_mu 1.649
_exptl_absorpt_correction_T_max 0.89
_exptl_absorpt_correction_T_min 0.79
_exptl_absorpt_correction_type multi-scan
_exptl_absorpt_process_details 'CrysAlisPro, (Agilent, 2011)'
_exptl_crystal_colour clear_pale_colourless
_exptl_crystal_density_diffrn 1.274
_exptl_crystal_density_meas ?
_exptl_crystal_density_method 'not measured'
_exptl_crystal_description block
_exptl_crystal_F_000 1379.412
_exptl_crystal_size_max 0.22
_exptl_crystal_size_mid 0.20
_exptl_crystal_size_min 0.07
_refine_diff_density_max 0.34
_refine_diff_density_min -0.28
_refine_ls_abs_structure_details 'Flack (1983), 3099 Friedel-pairs'
_refine_ls_abs_structure_Flack -0.008(15)
_refine_ls_extinction_method None
_refine_ls_goodness_of_fit_ref 1.0024
_refine_ls_hydrogen_treatment constr
_refine_ls_matrix_type full
_refine_ls_number_parameters 438
_refine_ls_number_reflns 7115
_refine_ls_number_restraints 0
_refine_ls_R_factor_all 0.0375
_refine_ls_R_factor_gt 0.0358
_refine_ls_shift/su_max 0.0008721
_refine_ls_shift/su_mean 0.0000986
_refine_ls_structure_factor_coef Fsqd
_refine_ls_weighting_details
;
 Method= Modified Sheldrick 
 w=1/[\s^2^(F^2^) + ( 0.05P)^2^ + 0.92P] 
 ,where P=(max(Fo^2^,0) + 2Fc^2^)/3 
;
_refine_ls_weighting_scheme calc
_refine_ls_wR_factor_all 0.0949
_refine_ls_wR_factor_gt 0.0929
_refine_ls_wR_factor_ref 0.0949
_reflns_limit_h_max 30
_reflns_limit_h_min -30
_reflns_limit_k_max 20
_reflns_limit_k_min 0
_reflns_limit_l_max 11
_reflns_limit_l_min 0
_reflns_number_gt 6824
_reflns_number_total 7115
_reflns_threshold_expression I>2.0\s(I)
_oxford_diffrn_Wilson_B_factor 2.79
_oxford_diffrn_Wilson_scale 0.05
_oxford_refine_ls_r_factor_ref 0.0375
_oxford_refine_ls_scale 5.387
_oxford_reflns_number_all 7115
_oxford_reflns_threshold_expression_ref I>-10.0\s(I)
_oxford_structure_analysis_title 6790
_cod_data_source_file c7sc05304e7.cif
_cod_data_source_block 6790
_cod_depositor_comments
;
The following automatic conversions were performed:

'_chemical_melting_point' value 'not measured' was changed to '?' -
the value is undefined or not given.

'_atom_sites_solution_primary' value 'Other' changed to 'other'
according to
/home/data/users/saulius/crontab/automatic-downloads/rss-feeds/RSC/lib/dictionaries/cif_core.dic
dictionary named 'cif_core.dic' version 2.4.2 from 2011-04-26.

'_exptl_crystal_density_meas' value 'not measured' was changed to '?'
- the value is perceived as not measured.

Automatic conversion script
Id: cif_fix_values 4973 2017-02-22 13:04:09Z antanas 

 Adding full bibliography for 1548860--1548864.cif.
;
_cod_original_sg_symbol_H-M 'P 21 21 2 '
_cod_original_formula_sum 'C42.45 H36.90 Cl0.90 N O2 P1'
_cod_database_code 1548864

loop_
_symmetry_equiv_pos_as_xyz
x,y,z
-x,-y,z
x+1/2,-y+1/2,-z
-x+1/2,y+1/2,-z

loop_
_atom_site_label
_atom_site_type_symbol
_atom_site_fract_x
_atom_site_fract_y
_atom_site_fract_z
_atom_site_U_iso_or_equiv
_atom_site_occupancy
_atom_site_adp_type
_atom_site_refinement_flags_posn
_atom_site_refinement_flags_occupancy
_atom_site_disorder_assembly
_atom_site_disorder_group
P1 P 0.2842 0.6239 0.6543 0.0302 1.0000 Uani . . . .
O2 O 0.2163 0.6445 0.6455 0.0278 1.0000 Uani . . . .
C3 C 0.1833 0.6092 0.7561 0.0262 1.0000 Uani . . . .
C4 C 0.1523 0.5374 0.7157 0.0301 1.0000 Uani . . . .
C5 C 0.1185 0.5004 0.8199 0.0320 1.0000 Uani . . . .
C6 C 0.1158 0.5316 0.9704 0.0280 1.0000 Uani . . . .
C7 C 0.0837 0.4916 1.0833 0.0378 1.0000 Uani . . . .
C8 C 0.0834 0.5191 1.2289 0.0436 1.0000 Uani . . . .
C9 C 0.1157 0.5886 1.2698 0.0404 1.0000 Uani . . . .
C10 C 0.1466 0.6298 1.1632 0.0327 1.0000 Uani . . . .
C11 C 0.1474 0.6033 1.0099 0.0261 1.0000 Uani . . . .
C12 C 0.1803 0.6448 0.8975 0.0245 1.0000 Uani . . . .
C13 C 0.2129 0.7216 0.9296 0.0267 1.0000 Uani . . . .
C14 C 0.1888 0.7956 0.9911 0.0327 1.0000 Uani . . . .
C15 C 0.1315 0.8039 1.0175 0.0427 1.0000 Uani . . . .
C16 C 0.1110 0.8749 1.0830 0.0683 1.0000 Uani . . . .
C17 C 0.1464 0.9417 1.1227 0.0823 1.0000 Uani . . . .
C18 C 0.2008 0.9366 1.0936 0.0663 1.0000 Uani . . . .
C19 C 0.2236 0.8651 1.0264 0.0448 1.0000 Uani . . . .
C20 C 0.2804 0.8602 0.9944 0.0492 1.0000 Uani . . . .
C21 C 0.3026 0.7918 0.9296 0.0426 1.0000 Uani . . . .
C22 C 0.2686 0.7224 0.8961 0.0321 1.0000 Uani . . . .
O23 O 0.2940 0.6539 0.8325 0.0345 1.0000 Uani . . . .
N24 N 0.3043 0.7030 0.5438 0.0278 1.0000 Uani . . . .
C25 C 0.3476 0.6868 0.4276 0.0272 1.0000 Uani . . . .
C26 C 0.2711 0.7818 0.5285 0.0299 1.0000 Uani . . . .
C27 C 0.3053 0.8614 0.5228 0.0456 1.0000 Uani . . . .
C28 C 0.2321 0.7771 0.3932 0.0440 1.0000 Uani . . . .
C29 C 0.3997 0.7391 0.4514 0.0292 1.0000 Uani . . . .
C30 C 0.4167 0.7618 0.5934 0.0385 1.0000 Uani . . . .
C31 C 0.4641 0.8114 0.6157 0.0440 1.0000 Uani . . . .
C32 C 0.4940 0.8380 0.4944 0.0450 1.0000 Uani . . . .
C33 C 0.4796 0.8142 0.3463 0.0361 1.0000 Uani . . . .
C34 C 0.5118 0.8390 0.2194 0.0452 1.0000 Uani . . . .
C35 C 0.4989 0.8134 0.0771 0.0500 1.0000 Uani . . . .
C36 C 0.4527 0.7624 0.0539 0.0464 1.0000 Uani . . . .
C37 C 0.4201 0.7373 0.1728 0.0370 1.0000 Uani . . . .
C38 C 0.4321 0.7632 0.3231 0.0301 1.0000 Uani . . . .
C43 C 0.3623 0.5936 0.4152 0.0299 1.0000 Uani . . . .
C44 C 0.3295 0.5392 0.3291 0.0350 1.0000 Uani . . . .
C45 C 0.3430 0.4543 0.3250 0.0423 1.0000 Uani . . . .
C46 C 0.3879 0.4221 0.4030 0.0430 1.0000 Uani . . . .
C47 C 0.4203 0.4764 0.4864 0.0445 1.0000 Uani . . . .
C48 C 0.4078 0.5612 0.4917 0.0384 1.0000 Uani . . . .
C49 C 0.2790 0.5688 0.2458 0.0478 1.0000 Uani . . . .
C50 C 0.4014 0.3295 0.3959 0.0639 1.0000 Uani . . . .
C61 C 0.5339 0.4647 0.0874 0.0704 0.4489 Uani . P 1 -1
Cl62 Cl 0.4891 0.5491 0.1137 0.0645 0.4489 Uani . P 1 -1
Cl63 Cl 0.5403 0.4333 -0.1001 0.0704 0.4489 Uani . P 1 -1
H41 H 0.1550 0.5152 0.6172 0.0349 1.0000 Uiso R . . .
H51 H 0.0969 0.4543 0.7956 0.0380 1.0000 Uiso R . . .
H71 H 0.0631 0.4442 1.0528 0.0449 1.0000 Uiso R . . .
H81 H 0.0625 0.4919 1.3006 0.0515 1.0000 Uiso R . . .
H91 H 0.1168 0.6071 1.3713 0.0485 1.0000 Uiso R . . .
H101 H 0.1675 0.6750 1.1915 0.0385 1.0000 Uiso R . . .
H151 H 0.1074 0.7617 0.9900 0.0506 1.0000 Uiso R . . .
H161 H 0.0730 0.8811 1.0960 0.0818 1.0000 Uiso R . . .
H171 H 0.1315 0.9898 1.1689 0.0991 1.0000 Uiso R . . .
H181 H 0.2239 0.9838 1.1168 0.0795 1.0000 Uiso R . . .
H201 H 0.3032 0.9063 1.0200 0.0582 1.0000 Uiso R . . .
H211 H 0.3405 0.7886 0.9068 0.0516 1.0000 Uiso R . . .
H251 H 0.3321 0.7046 0.3296 0.0316 1.0000 Uiso R . . .
H261 H 0.2489 0.7837 0.6214 0.0339 1.0000 Uiso R . . .
H273 H 0.2809 0.9085 0.5196 0.0673 1.0000 Uiso R . . .
H271 H 0.3288 0.8680 0.6119 0.0661 1.0000 Uiso R . . .
H272 H 0.3279 0.8609 0.4331 0.0666 1.0000 Uiso R . . .
H281 H 0.2097 0.8253 0.3871 0.0646 1.0000 Uiso R . . .
H282 H 0.2514 0.7732 0.3020 0.0665 1.0000 Uiso R . . .
H283 H 0.2082 0.7287 0.4057 0.0652 1.0000 Uiso R . . .
H301 H 0.3969 0.7457 0.6794 0.0459 1.0000 Uiso R . . .
H311 H 0.4742 0.8252 0.7153 0.0529 1.0000 Uiso R . . .
H321 H 0.5254 0.8728 0.5086 0.0548 1.0000 Uiso R . . .
H341 H 0.5425 0.8724 0.2366 0.0542 1.0000 Uiso R . . .
H351 H 0.5213 0.8288 -0.0096 0.0603 1.0000 Uiso R . . .
H361 H 0.4431 0.7453 -0.0456 0.0565 1.0000 Uiso R . . .
H371 H 0.3888 0.7023 0.1529 0.0431 1.0000 Uiso R . . .
H451 H 0.3200 0.4181 0.2683 0.0519 1.0000 Uiso R . . .
H471 H 0.4494 0.4559 0.5450 0.0539 1.0000 Uiso R . . .
H481 H 0.4304 0.5962 0.5505 0.0450 1.0000 Uiso R . . .
H492 H 0.2609 0.5229 0.2000 0.0722 1.0000 Uiso R . . .
H493 H 0.2900 0.6095 0.1684 0.0729 1.0000 Uiso R . . .
H491 H 0.2547 0.5945 0.3181 0.0716 1.0000 Uiso R . . .
H503 H 0.4133 0.3103 0.4922 0.0956 1.0000 Uiso R . . .
H501 H 0.4319 0.3230 0.3240 0.0969 1.0000 Uiso R . . .
H502 H 0.3710 0.2955 0.3651 0.0971 1.0000 Uiso R . . .
H611 H 0.5188 0.4190 0.1521 0.0852 0.4489 Uiso R P 1 -1
H612 H 0.5693 0.4814 0.1249 0.0851 0.4489 Uiso R P 1 -1

loop_
_atom_site_aniso_label
_atom_site_aniso_U_11
_atom_site_aniso_U_22
_atom_site_aniso_U_33
_atom_site_aniso_U_23
_atom_site_aniso_U_13
_atom_site_aniso_U_12
P1 0.0298 0.0257 0.0352 0.0082 0.0093 0.0040
O2 0.0282 0.0266 0.0286 0.0010 0.0027 -0.0022
C3 0.0234 0.0216 0.0336 0.0010 0.0015 0.0006
C4 0.0315 0.0214 0.0373 -0.0051 0.0006 0.0009
C5 0.0284 0.0193 0.0481 -0.0031 -0.0003 -0.0032
C6 0.0216 0.0219 0.0404 0.0029 0.0031 0.0005
C7 0.0284 0.0277 0.0573 0.0039 0.0093 -0.0080
C8 0.0389 0.0410 0.0508 0.0078 0.0183 -0.0067
C9 0.0374 0.0483 0.0354 0.0019 0.0101 -0.0062
C10 0.0300 0.0338 0.0343 0.0006 0.0050 -0.0063
C11 0.0197 0.0252 0.0333 0.0029 0.0028 0.0001
C12 0.0202 0.0208 0.0325 0.0008 0.0007 -0.0011
C13 0.0279 0.0274 0.0250 0.0020 -0.0008 -0.0075
C14 0.0422 0.0253 0.0305 -0.0015 0.0026 -0.0083
C15 0.0458 0.0274 0.0549 -0.0055 0.0105 -0.0004
C16 0.0728 0.0383 0.0939 -0.0108 0.0313 0.0063
C17 0.1186 0.0325 0.0957 -0.0274 0.0422 -0.0041
C18 0.1082 0.0343 0.0563 -0.0163 0.0188 -0.0248
C19 0.0696 0.0346 0.0301 -0.0048 0.0023 -0.0193
C20 0.0597 0.0564 0.0316 0.0007 -0.0061 -0.0386
C21 0.0361 0.0616 0.0303 0.0059 -0.0050 -0.0248
C22 0.0299 0.0414 0.0250 0.0082 -0.0033 -0.0079
O23 0.0240 0.0469 0.0325 0.0114 0.0023 0.0037
N24 0.0293 0.0236 0.0304 0.0039 0.0084 0.0018
C25 0.0266 0.0271 0.0278 0.0024 0.0049 -0.0002
C26 0.0328 0.0250 0.0320 0.0036 0.0057 0.0040
C27 0.0463 0.0251 0.0653 0.0078 0.0158 0.0025
C28 0.0538 0.0422 0.0360 0.0021 -0.0027 0.0173
C29 0.0287 0.0256 0.0332 0.0024 0.0033 0.0013
C30 0.0374 0.0414 0.0367 -0.0004 0.0003 0.0006
C31 0.0416 0.0456 0.0447 -0.0079 -0.0087 -0.0001
C32 0.0310 0.0378 0.0662 -0.0016 -0.0073 -0.0038
C33 0.0254 0.0307 0.0522 0.0103 -0.0005 0.0026
C34 0.0238 0.0444 0.0675 0.0239 0.0038 -0.0010
C35 0.0275 0.0673 0.0552 0.0299 0.0122 0.0076
C36 0.0352 0.0672 0.0369 0.0143 0.0075 0.0088
C37 0.0300 0.0448 0.0362 0.0064 0.0052 0.0020
C38 0.0252 0.0274 0.0376 0.0074 0.0032 0.0024
C43 0.0272 0.0278 0.0346 0.0001 0.0080 0.0006
C44 0.0321 0.0314 0.0415 -0.0053 0.0043 0.0031
C45 0.0435 0.0303 0.0532 -0.0067 0.0059 0.0023
C46 0.0414 0.0303 0.0574 -0.0008 0.0113 0.0071
C47 0.0340 0.0398 0.0598 0.0059 0.0016 0.0098
C48 0.0292 0.0346 0.0513 0.0016 0.0028 0.0001
C49 0.0454 0.0367 0.0614 -0.0137 -0.0117 0.0056
C50 0.0649 0.0347 0.0922 -0.0036 0.0052 0.0143
C61 0.0668 0.0594 0.0852 -0.0112 0.0235 -0.0244
Cl62 0.0607 0.0593 0.0734 -0.0062 -0.0010 0.0117
Cl63 0.0668 0.0594 0.0852 -0.0112 0.0235 -0.0244

loop_
_atom_type_symbol
_atom_type_scat_dispersion_real
_atom_type_scat_dispersion_imag
_atom_type_scat_Cromer_Mann_a1
_atom_type_scat_Cromer_Mann_b1
_atom_type_scat_Cromer_Mann_a2
_atom_type_scat_Cromer_Mann_b2
_atom_type_scat_Cromer_Mann_a3
_atom_type_scat_Cromer_Mann_b3
_atom_type_scat_Cromer_Mann_a4
_atom_type_scat_Cromer_Mann_b4
_atom_type_scat_Cromer_Mann_c
_atom_type_scat_source
C 0.0181 0.0091 2.3100 20.8439 1.0200 10.2075 1.5886 0.5687 0.8650 51.6512 0.2156 'International Tables Vol C 4.2.6.8 and 6.1.1.4'
H 0.0000 0.0000 0.4930 10.5109 0.3229 26.1257 0.1402 3.1424 0.0408 57.7998 0.0030 'International Tables Vol C 4.2.6.8 and 6.1.1.4'
N 0.0311 0.0180 12.2126 0.0057 3.1322 9.8933 2.0125 28.9975 1.1663 0.5826 -11.5290 'International Tables Vol C 4.2.6.8 and 6.1.1.4'
O 0.0492 0.0322 3.0485 13.2771 2.2868 5.7011 1.5463 0.3239 0.8670 32.9089 0.2508 'International Tables Vol C 4.2.6.8 and 6.1.1.4'
P 0.2955 0.4335 6.4345 1.9067 4.1791 27.1570 1.7800 0.5260 1.4908 68.1645 1.1149 'International Tables Vol C 4.2.6.8 and 6.1.1.4'
Cl 0.3639 0.7018 11.4604 0.0104 7.1964 1.1662 6.2556 18.5194 1.6455 47.7784 -9.5574 'International Tables Vol C 4.2.6.8 and 6.1.1.4'

loop_
_geom_angle_atom_site_label_1
_geom_angle_atom_site_label_2
_geom_angle_atom_site_label_3
_geom_angle
_geom_angle_publ_flag
O2 P1 O23 97.30 yes
O2 P1 N24 96.26 yes
O23 P1 N24 107.03 yes
P1 O2 C3 116.89 yes
O2 C3 C4 117.35 yes
O2 C3 C12 120.17 yes
C4 C3 C12 122.45 yes
C3 C4 C5 119.90 yes
C3 C4 H41 120.2 no
C5 C4 H41 119.9 no
C4 C5 C6 120.33 yes
C4 C5 H51 121.7 no
C6 C5 H51 118.0 no
C5 C6 C7 121.60 yes
C5 C6 C11 119.20 yes
C7 C6 C11 119.18 yes
C6 C7 C8 121.45 yes
C6 C7 H71 116.8 no
C8 C7 H71 121.7 no
C7 C8 C9 119.72 yes
C7 C8 H81 120.0 no
C9 C8 H81 120.2 no
C8 C9 C10 120.47 yes
C8 C9 H91 120.5 no
C10 C9 H91 119.1 no
C9 C10 C11 121.31 yes
C9 C10 H101 119.5 no
C11 C10 H101 119.2 no
C6 C11 C10 117.84 yes
C6 C11 C12 120.11 yes
C10 C11 C12 122.01 yes
C11 C12 C3 117.79 yes
C11 C12 C13 122.98 yes
C3 C12 C13 119.17 yes
C12 C13 C14 122.68 yes
C12 C13 C22 119.03 yes
C14 C13 C22 118.28 yes
C13 C14 C15 122.90 yes
C13 C14 C19 119.06 yes
C15 C14 C19 118.03 yes
C14 C15 C16 120.30 yes
C14 C15 H151 120.4 no
C16 C15 H151 119.3 no
C15 C16 C17 120.81 yes
C15 C16 H161 119.9 no
C17 C16 H161 119.1 no
C16 C17 C18 120.05 yes
C16 C17 H171 119.6 no
C18 C17 H171 120.4 no
C17 C18 C19 121.05 yes
C17 C18 H181 118.7 no
C19 C18 H181 120.2 no
C14 C19 C18 119.63 yes
C14 C19 C20 119.33 yes
C18 C19 C20 121.03 yes
C19 C20 C21 121.43 yes
C19 C20 H201 118.4 no
C21 C20 H201 120.1 no
C20 C21 C22 119.61 yes
C20 C21 H211 121.7 no
C22 C21 H211 118.7 no
C21 C22 C13 122.12 yes
C21 C22 O23 116.77 yes
C13 C22 O23 121.08 yes
C22 O23 P1 123.53 yes
P1 N24 C25 118.39 yes
P1 N24 C26 122.19 yes
C25 N24 C26 117.48 yes
N24 C25 C29 113.01 yes
N24 C25 C43 112.37 yes
C29 C25 C43 110.53 yes
N24 C25 H251 106.5 no
C29 C25 H251 106.2 no
C43 C25 H251 107.8 no
N24 C26 C27 114.55 yes
N24 C26 C28 111.15 yes
C27 C26 C28 110.62 yes
N24 C26 H261 104.2 no
C27 C26 H261 107.5 no
C28 C26 H261 108.4 no
C26 C27 H273 109.0 no
C26 C27 H271 112.4 no
H273 C27 H271 107.3 no
C26 C27 H272 109.3 no
H273 C27 H272 109.5 no
H271 C27 H272 109.3 no
C26 C28 H281 111.1 no
C26 C28 H282 111.6 no
H281 C28 H282 107.0 no
C26 C28 H283 108.5 no
H281 C28 H283 108.5 no
H282 C28 H283 110.0 no
C25 C29 C30 121.37 yes
C25 C29 C38 119.43 yes
C30 C29 C38 119.19 yes
C29 C30 C31 121.53 yes
C29 C30 H301 121.0 no
C31 C30 H301 117.4 no
C30 C31 C32 119.99 yes
C30 C31 H311 118.3 no
C32 C31 H311 121.7 no
C31 C32 C33 120.98 yes
C31 C32 H321 120.3 no
C33 C32 H321 118.7 no
C32 C33 C34 121.43 yes
C32 C33 C38 119.29 yes
C34 C33 C38 119.27 yes
C33 C34 C35 121.29 yes
C33 C34 H341 118.1 no
C35 C34 H341 120.6 no
C34 C35 C36 119.68 yes
C34 C35 H351 121.7 no
C36 C35 H351 118.6 no
C35 C36 C37 121.22 yes
C35 C36 H361 120.0 no
C37 C36 H361 118.7 no
C36 C37 C38 120.69 yes
C36 C37 H371 119.1 no
C38 C37 H371 120.2 no
C29 C38 C33 118.91 yes
C29 C38 C37 123.26 yes
C33 C38 C37 117.81 yes
C25 C43 C44 120.62 yes
C25 C43 C48 120.63 yes
C44 C43 C48 118.73 yes
C43 C44 C45 118.92 yes
C43 C44 C49 122.02 yes
C45 C44 C49 119.03 yes
C44 C45 C46 122.19 yes
C44 C45 H451 117.9 no
C46 C45 H451 119.9 no
C45 C46 C47 118.44 yes
C45 C46 C50 120.78 yes
C47 C46 C50 120.78 yes
C46 C47 C48 120.45 yes
C46 C47 H471 120.2 no
C48 C47 H471 119.2 no
C47 C48 C43 121.26 yes
C47 C48 H481 118.3 no
C43 C48 H481 120.5 no
C44 C49 H492 109.9 no
C44 C49 H493 109.4 no
H492 C49 H493 110.1 no
C44 C49 H491 108.0 no
H492 C49 H491 109.3 no
H493 C49 H491 110.2 no
C46 C50 H503 110.1 no
C46 C50 H501 107.0 no
H503 C50 H501 108.6 no
C46 C50 H502 113.6 no
H503 C50 H502 107.8 no
H501 C50 H502 109.7 no
Cl62 C61 Cl63 113.91 yes
Cl62 C61 H611 105.2 no
Cl63 C61 H611 111.5 no
Cl62 C61 H612 107.0 no
Cl63 C61 H612 109.4 no
H611 C61 H612 109.6 no

loop_
_geom_bond_atom_site_label_1
_geom_bond_atom_site_label_2
_geom_bond_distance
_geom_bond_publ_flag
P1 O2 1.679 yes
P1 O23 1.662 yes
P1 N24 1.670 yes
O2 C3 1.383 yes
C3 C4 1.417 yes
C3 C12 1.374 yes
C4 C5 1.366 yes
C4 H41 0.942 no
C5 C6 1.421 yes
C5 H51 0.931 no
C6 C7 1.417 yes
C6 C11 1.422 yes
C7 C8 1.359 yes
C7 H71 0.947 no
C8 C9 1.407 yes
C8 H81 0.919 no
C9 C10 1.370 yes
C9 H91 0.944 no
C10 C11 1.419 yes
C10 H101 0.917 no
C11 C12 1.435 yes
C12 C13 1.489 yes
C13 C14 1.428 yes
C13 C22 1.380 yes
C14 C15 1.412 yes
C14 C19 1.430 yes
C15 C16 1.369 yes
C15 H151 0.925 no
C16 C17 1.413 yes
C16 H161 0.931 no
C17 C18 1.346 yes
C17 H171 0.943 no
C18 C19 1.402 yes
C18 H181 0.962 no
C19 C20 1.406 yes
C20 C21 1.346 yes
C20 H201 0.949 no
C21 C22 1.414 yes
C21 H211 0.940 no
C22 O23 1.377 yes
N24 C25 1.490 yes
N24 C26 1.501 yes
C25 C29 1.527 yes
C25 C43 1.537 yes
C25 H251 0.986 no
C26 C27 1.520 yes
C26 C28 1.525 yes
C26 H261 0.981 no
C27 H273 0.958 no
C27 H271 0.977 no
C27 H272 0.963 no
C28 H281 0.944 no
C28 H282 0.933 no
C28 H283 0.972 no
C29 C30 1.369 yes
C29 C38 1.431 yes
C30 C31 1.409 yes
C30 H301 0.935 no
C31 C32 1.361 yes
C31 H311 0.939 no
C32 C33 1.406 yes
C32 H321 0.950 no
C33 C34 1.422 yes
C33 C38 1.425 yes
C34 C35 1.357 yes
C34 H341 0.927 no
C35 C36 1.399 yes
C35 H351 0.970 no
C36 C37 1.374 yes
C36 H361 0.950 no
C37 C38 1.421 yes
C37 H371 0.958 no
C43 C44 1.404 yes
C43 C48 1.392 yes
C44 C45 1.398 yes
C44 C49 1.502 yes
C45 C46 1.385 yes
C45 H451 0.947 no
C46 C47 1.384 yes
C46 C50 1.519 yes
C47 C48 1.392 yes
C47 H471 0.932 no
C48 H481 0.938 no
C49 H492 0.948 no
C49 H493 0.981 no
C49 H491 0.961 no
C50 H503 0.948 no
C50 H501 0.979 no
C50 H502 0.955 no
C61 Cl62 1.748 yes
C61 Cl63 1.736 yes
C61 H611 0.998 no
C61 H612 0.957 no
